data_4345667
loop_
_publ_author_name
'Zitz, Rainer'
'Hlina, Johann'
'Aghazadeh Meshgi, Mohammad'
'Krenn, Heinz'
'Marschner, Christoph'
'Szilv\'asi, Tibor'
'Baumgartner, Judith'

_publ_section_title
;
 Using Functionalized Silyl Ligands To Suppress Solvent Coordination to
 Silyl Lanthanide(II) Complexes.
;
_journal_name_full 'Inorganic chemistry'
_journal_paper_doi 10.1021/acs.inorgchem.7b00420
_journal_year 2017
_chemical_formula_sum 'C30 H74 O4 Si7 Sm'
_chemical_formula_weight 845.87
_chemical_name_systematic
;
 ?
;
_space_group_IT_number 14
_symmetry_cell_setting monoclinic
_symmetry_space_group_name_Hall '-P 2ybc'
_symmetry_space_group_name_H-M 'P 1 21/c 1'
_atom_sites_solution_hydrogens geom
_atom_sites_solution_primary direct
_atom_sites_solution_secondary difmap
_audit_creation_method SHELXL-97
_cell_angle_alpha 90.00
_cell_angle_beta 102.83(3)
_cell_angle_gamma 90.00
_cell_formula_units_Z 4
_cell_length_a 10.182(2)
_cell_length_b 20.869(4)
_cell_length_c 22.152(4)
_cell_measurement_reflns_used 13051
_cell_measurement_temperature 100(2)
_cell_measurement_theta_max 52.509
_cell_measurement_theta_min 4.516
_cell_volume 4589.5(16)
_computing_cell_refinement 'Bruker XSCANS'
_computing_data_collection 'Bruker XSCANS'
_computing_data_reduction 'Bruker SHELXTL'
_computing_molecular_graphics 'Bruker SHELXTL'
_computing_publication_material 'Bruker SHELXTL'
_computing_structure_refinement 'SHELXL-97 (Sheldrick, 1997)'
_computing_structure_solution 'SHELXS-97 (Sheldrick, 1990)'
_diffrn_ambient_temperature 100(2)
_diffrn_measured_fraction_theta_full 0.997
_diffrn_measured_fraction_theta_max 0.997
_diffrn_measurement_device_type 'SMART APEX''
_diffrn_measurement_method '\w scans'
_diffrn_radiation_monochromator graphite
_diffrn_radiation_source 'fine-focus sealed tube'
_diffrn_radiation_type MoK\a
_diffrn_radiation_wavelength 0.71073
_diffrn_reflns_av_R_equivalents 0.0499
_diffrn_reflns_av_sigmaI/netI 0.0443
_diffrn_reflns_limit_h_max 12
_diffrn_reflns_limit_h_min -12
_diffrn_reflns_limit_k_max 26
_diffrn_reflns_limit_k_min -26
_diffrn_reflns_limit_l_max 27
_diffrn_reflns_limit_l_min -27
_diffrn_reflns_number 36096
_diffrn_reflns_theta_full 26.43
_diffrn_reflns_theta_max 26.43
_diffrn_reflns_theta_min 1.36
_exptl_absorpt_coefficient_mu 1.490
_exptl_absorpt_correction_T_max 0.8186
_exptl_absorpt_correction_T_min 0.6314
_exptl_absorpt_correction_type multi-scan
_exptl_absorpt_process_details SADABS
_exptl_crystal_colour green
_exptl_crystal_density_diffrn 1.224
_exptl_crystal_density_method 'not measured'
_exptl_crystal_description plates
_exptl_crystal_F_000 1784
_exptl_crystal_size_max 0.34
_exptl_crystal_size_mid 0.34
_exptl_crystal_size_min 0.14
_platon_squeeze_details
;
;
_refine_diff_density_max 2.530
_refine_diff_density_min -0.868
_refine_diff_density_rms 0.124
_refine_ls_extinction_method none
_refine_ls_goodness_of_fit_ref 1.103
_refine_ls_hydrogen_treatment constr
_refine_ls_matrix_type full
_refine_ls_number_parameters 393
_refine_ls_number_reflns 9410
_refine_ls_number_restraints 0
_refine_ls_restrained_S_all 1.103
_refine_ls_R_factor_all 0.0537
_refine_ls_R_factor_gt 0.0454
_refine_ls_shift/su_max 0.000
_refine_ls_shift/su_mean 0.000
_refine_ls_structure_factor_coef Fsqd
_refine_ls_weighting_details 'calc w=1/[\s^2^(Fo^2^)+(0.0573P)^2^+1.8888P] where P=(Fo^2^+2Fc^2^)/3'
_refine_ls_weighting_scheme calc
_refine_ls_wR_factor_gt 0.1027
_refine_ls_wR_factor_ref 0.1064
_reflns_number_gt 8241
_reflns_number_total 9410
_reflns_threshold_expression >2sigma(I)
_cod_data_source_file ic7b00420_si_002.cif
_cod_data_source_block 2_1065j
_cod_original_cell_volume 4589.3(16)
_cod_original_sg_symbol_H-M P2(1)/c
_cod_database_code 4345667

loop_
_symmetry_equiv_pos_as_xyz
'x, y, z'
'-x, y+1/2, -z+1/2'
'-x, -y, -z'
'x, -y-1/2, z-1/2'

loop_
_atom_site_label
_atom_site_type_symbol
_atom_site_fract_x
_atom_site_fract_y
_atom_site_fract_z
_atom_site_U_iso_or_equiv
_atom_site_adp_type
_atom_site_occupancy
_atom_site_symmetry_multiplicity
_atom_site_calc_flag
_atom_site_refinement_flags
Sm1 Sm 0.221326(18) 1.007254(8) 0.243861(8) 0.01932(7) Uani 1 1 d .
Si1 Si 0.23219(10) 0.89239(5) 0.33926(4) 0.0196(2) Uani 1 1 d .
Si2 Si 0.19177(11) 0.82130(5) 0.25290(5) 0.0244(2) Uani 1 1 d .
Si3 Si 0.21206(10) 0.88049(4) 0.16381(4) 0.0200(2) Uani 1 1 d .
Si4 Si 0.04750(10) 0.88085(5) 0.38511(5) 0.0227(2) Uani 1 1 d .
Si5 Si 0.40584(10) 0.85006(5) 0.41610(5) 0.0256(2) Uani 1 1 d .
Si6 Si 0.08054(11) 0.82612(5) 0.07996(5) 0.0236(2) Uani 1 1 d .
Si7 Si 0.43151(10) 0.86177(5) 0.15248(5) 0.0264(2) Uani 1 1 d .
O1 O 0.1771(3) 1.10075(13) 0.31342(13) 0.0327(6) Uani 1 1 d .
O2 O -0.0280(3) 1.03521(12) 0.20468(13) 0.0321(6) Uani 1 1 d .
O3 O 0.2499(3) 1.08421(12) 0.15378(12) 0.0296(6) Uani 1 1 d .
O4 O 0.4602(2) 1.04923(12) 0.28823(11) 0.0271(6) Uani 1 1 d .
C1 C 0.0966(4) 1.0863(2) 0.3580(2) 0.0382(10) Uani 1 1 d .
H1A H 0.0806 1.0396 0.3599 0.046 Uiso 1 1 calc R
H1B H 0.0088 1.1087 0.3474 0.046 Uiso 1 1 calc R
C2 C 0.1813(4) 1.1106(2) 0.4186(2) 0.0369(10) Uani 1 1 d .
H2A H 0.2528 1.0796 0.4368 0.044 Uiso 1 1 calc R
H2B H 0.1252 1.1195 0.4489 0.044 Uiso 1 1 calc R
C3 C 0.2406(4) 1.17204(19) 0.39869(19) 0.0344(9) Uani 1 1 d .
H3A H 0.1790 1.2087 0.3988 0.041 Uiso 1 1 calc R
H3B H 0.3287 1.1819 0.4265 0.041 Uiso 1 1 calc R
C4 C 0.2569(4) 1.15769(18) 0.3335(2) 0.0343(10) Uani 1 1 d .
H4A H 0.2242 1.1941 0.3056 0.041 Uiso 1 1 calc R
H4B H 0.3527 1.1499 0.3334 0.041 Uiso 1 1 calc R
C5 C -0.1231(4) 0.98808(19) 0.1720(2) 0.0314(9) Uani 1 1 d .
H5A H -0.1856 0.9740 0.1979 0.038 Uiso 1 1 calc R
H5B H -0.0753 0.9501 0.1608 0.038 Uiso 1 1 calc R
C6 C -0.1984(5) 1.0224(2) 0.1147(2) 0.0407(10) Uani 1 1 d .
H6A H -0.2885 1.0033 0.0989 0.049 Uiso 1 1 calc R
H6B H -0.1474 1.0217 0.0816 0.049 Uiso 1 1 calc R
C7 C -0.2091(4) 1.0898(2) 0.13896(19) 0.0353(10) Uani 1 1 d .
H7A H -0.2223 1.1217 0.1050 0.042 Uiso 1 1 calc R
H7B H -0.2841 1.0933 0.1605 0.042 Uiso 1 1 calc R
C8 C -0.0740(4) 1.09891(19) 0.1836(2) 0.0377(10) Uani 1 1 d .
H8A H -0.0091 1.1196 0.1625 0.045 Uiso 1 1 calc R
H8B H -0.0839 1.1260 0.2190 0.045 Uiso 1 1 calc R
C9 C 0.2471(4) 1.0600(2) 0.09244(18) 0.0338(9) Uani 1 1 d .
H9A H 0.1614 1.0712 0.0634 0.041 Uiso 1 1 calc R
H9B H 0.2584 1.0129 0.0930 0.041 Uiso 1 1 calc R
C10 C 0.3650(5) 1.0930(2) 0.0743(2) 0.0428(11) Uani 1 1 d .
H10A H 0.3501 1.0972 0.0288 0.051 Uiso 1 1 calc R
H10B H 0.4497 1.0691 0.0900 0.051 Uiso 1 1 calc R
C11 C 0.3689(5) 1.1585(2) 0.1052(2) 0.0457(12) Uani 1 1 d .
H11A H 0.4619 1.1695 0.1271 0.055 Uiso 1 1 calc R
H11B H 0.3349 1.1922 0.0743 0.055 Uiso 1 1 calc R
C12 C 0.2777(4) 1.15160(19) 0.1507(2) 0.0405(11) Uani 1 1 d .
H12A H 0.3232 1.1680 0.1920 0.049 Uiso 1 1 calc R
H12B H 0.1931 1.1759 0.1361 0.049 Uiso 1 1 calc R
C13 C 0.5521(4) 1.0833(2) 0.2585(2) 0.0365(10) Uani 1 1 d .
H13A H 0.5302 1.1296 0.2555 0.044 Uiso 1 1 calc R
H13B H 0.5469 1.0664 0.2163 0.044 Uiso 1 1 calc R
C14 C 0.6908(4) 1.0725(2) 0.2988(2) 0.0361(10) Uani 1 1 d .
H14A H 0.7313 1.0323 0.2876 0.043 Uiso 1 1 calc R
H14B H 0.7517 1.1088 0.2959 0.043 Uiso 1 1 calc R
C15 C 0.6616(4) 1.0681(2) 0.3624(2) 0.0418(11) Uani 1 1 d .
H15A H 0.7333 1.0443 0.3912 0.050 Uiso 1 1 calc R
H15B H 0.6524 1.1112 0.3797 0.050 Uiso 1 1 calc R
C16 C 0.5304(4) 1.0324(2) 0.35080(19) 0.0371(10) Uani 1 1 d .
H16A H 0.5465 0.9856 0.3543 0.045 Uiso 1 1 calc R
H16B H 0.4769 1.0453 0.3810 0.045 Uiso 1 1 calc R
C17 C 0.3012(5) 0.7464(2) 0.2675(2) 0.0461(12) Uani 1 1 d .
H17A H 0.2787 0.7218 0.3015 0.069 Uiso 1 1 calc R
H17B H 0.3963 0.7589 0.2786 0.069 Uiso 1 1 calc R
H17C H 0.2848 0.7201 0.2299 0.069 Uiso 1 1 calc R
C18 C 0.0151(5) 0.7871(2) 0.2369(2) 0.0465(12) Uani 1 1 d .
H18A H -0.0012 0.7621 0.1985 0.070 Uiso 1 1 calc R
H18B H -0.0503 0.8221 0.2327 0.070 Uiso 1 1 calc R
H18C H 0.0054 0.7592 0.2713 0.070 Uiso 1 1 calc R
C19 C 0.0764(5) 0.9234(2) 0.4623(2) 0.0401(11) Uani 1 1 d .
H19A H -0.0097 0.9282 0.4747 0.060 Uiso 1 1 calc R
H19B H 0.1152 0.9658 0.4586 0.060 Uiso 1 1 calc R
H19C H 0.1385 0.8983 0.4935 0.060 Uiso 1 1 calc R
C20 C -0.0117(4) 0.79774(19) 0.40076(19) 0.0324(9) Uani 1 1 d .
H20A H 0.0651 0.7725 0.4231 0.049 Uiso 1 1 calc R
H20B H -0.0514 0.7767 0.3614 0.049 Uiso 1 1 calc R
H20C H -0.0793 0.8010 0.4259 0.049 Uiso 1 1 calc R
C21 C -0.1062(4) 0.9200(2) 0.3353(2) 0.0444(12) Uani 1 1 d .
H21A H -0.1792 0.9206 0.3576 0.067 Uiso 1 1 calc R
H21B H -0.1349 0.8957 0.2967 0.067 Uiso 1 1 calc R
H21C H -0.0843 0.9640 0.3257 0.067 Uiso 1 1 calc R
C22 C 0.5708(4) 0.8380(2) 0.3922(2) 0.0455(12) Uani 1 1 d .
H22A H 0.6037 0.8794 0.3806 0.068 Uiso 1 1 calc R
H22B H 0.5574 0.8088 0.3568 0.068 Uiso 1 1 calc R
H22C H 0.6371 0.8197 0.4269 0.068 Uiso 1 1 calc R
C23 C 0.4470(5) 0.9090(2) 0.4819(2) 0.0511(13) Uani 1 1 d .
H23A H 0.3642 0.9207 0.4950 0.077 Uiso 1 1 calc R
H23B H 0.4873 0.9475 0.4683 0.077 Uiso 1 1 calc R
H23C H 0.5107 0.8895 0.5168 0.077 Uiso 1 1 calc R
C24 C 0.3706(4) 0.77128(19) 0.45115(19) 0.0355(10) Uani 1 1 d .
H24A H 0.4525 0.7562 0.4797 0.053 Uiso 1 1 calc R
H24B H 0.3420 0.7396 0.4182 0.053 Uiso 1 1 calc R
H24C H 0.2990 0.7771 0.4738 0.053 Uiso 1 1 calc R
C25 C 0.1055(4) 0.73635(17) 0.07990(18) 0.0298(9) Uani 1 1 d .
H25A H 0.0392 0.7173 0.0457 0.045 Uiso 1 1 calc R
H25B H 0.0935 0.7185 0.1192 0.045 Uiso 1 1 calc R
H25C H 0.1966 0.7267 0.0748 0.045 Uiso 1 1 calc R
C26 C 0.1138(5) 0.85601(19) 0.00450(17) 0.0358(10) Uani 1 1 d .
H26A H 0.2029 0.8415 0.0004 0.054 Uiso 1 1 calc R
H26B H 0.1108 0.9029 0.0038 0.054 Uiso 1 1 calc R
H26C H 0.0449 0.8391 -0.0299 0.054 Uiso 1 1 calc R
C27 C -0.1064(4) 0.8409(2) 0.07206(19) 0.0344(9) Uani 1 1 d .
H27A H -0.1579 0.8136 0.0392 0.052 Uiso 1 1 calc R
H27B H -0.1267 0.8860 0.0616 0.052 Uiso 1 1 calc R
H27C H -0.1311 0.8309 0.1113 0.052 Uiso 1 1 calc R
C28 C 0.4880(5) 0.7774(2) 0.1442(3) 0.0593(15) Uani 1 1 d .
H28A H 0.4290 0.7574 0.1080 0.089 Uiso 1 1 calc R
H28B H 0.4836 0.7530 0.1815 0.089 Uiso 1 1 calc R
H28C H 0.5809 0.7776 0.1387 0.089 Uiso 1 1 calc R
C29 C 0.4711(5) 0.9021(3) 0.0824(2) 0.0596(15) Uani 1 1 d .
H29A H 0.5667 0.8962 0.0826 0.089 Uiso 1 1 calc R
H29B H 0.4510 0.9480 0.0834 0.089 Uiso 1 1 calc R
H29C H 0.4160 0.8830 0.0447 0.089 Uiso 1 1 calc R
C30 C 0.5548(5) 0.8964(3) 0.2202(2) 0.0705(18) Uani 1 1 d .
H30A H 0.5385 0.8782 0.2587 0.106 Uiso 1 1 calc R
H30B H 0.5437 0.9431 0.2207 0.106 Uiso 1 1 calc R
H30C H 0.6467 0.8862 0.2167 0.106 Uiso 1 1 calc R

loop_
_atom_site_aniso_label
_atom_site_aniso_U_11
_atom_site_aniso_U_22
_atom_site_aniso_U_33
_atom_site_aniso_U_23
_atom_site_aniso_U_13
_atom_site_aniso_U_12
Sm1 0.01878(11) 0.01562(11) 0.02353(11) -0.00094(7) 0.00464(8) -0.00062(7)
Si1 0.0187(5) 0.0207(5) 0.0195(5) -0.0016(4) 0.0047(4) -0.0027(4)
Si2 0.0321(6) 0.0212(5) 0.0208(5) -0.0017(4) 0.0074(4) -0.0071(4)
Si3 0.0229(5) 0.0180(5) 0.0200(5) -0.0008(4) 0.0065(4) -0.0015(4)
Si4 0.0181(5) 0.0233(5) 0.0274(5) 0.0044(4) 0.0065(4) -0.0005(4)
Si5 0.0183(5) 0.0267(5) 0.0300(6) -0.0014(4) 0.0017(4) 0.0001(4)
Si6 0.0297(6) 0.0209(5) 0.0195(5) -0.0011(4) 0.0037(4) -0.0023(4)
Si7 0.0237(5) 0.0248(5) 0.0319(6) -0.0007(4) 0.0091(5) 0.0003(4)
O1 0.0274(15) 0.0281(14) 0.0447(17) -0.0137(12) 0.0122(13) -0.0058(12)
O2 0.0233(14) 0.0219(14) 0.0482(17) 0.0033(12) 0.0020(13) -0.0002(11)
O3 0.0323(15) 0.0248(14) 0.0334(15) 0.0088(11) 0.0106(12) 0.0005(11)
O4 0.0207(13) 0.0346(15) 0.0258(14) 0.0052(11) 0.0045(11) -0.0054(11)
C1 0.027(2) 0.034(2) 0.059(3) -0.010(2) 0.019(2) -0.0075(17)
C2 0.028(2) 0.040(2) 0.045(3) 0.003(2) 0.0124(19) -0.0003(18)
C3 0.032(2) 0.031(2) 0.038(2) -0.0054(18) 0.0039(19) -0.0045(17)
C4 0.031(2) 0.022(2) 0.053(3) -0.0077(18) 0.016(2) -0.0041(16)
C5 0.023(2) 0.030(2) 0.040(2) 0.0031(17) 0.0050(18) -0.0041(16)
C6 0.040(3) 0.044(3) 0.036(2) 0.004(2) 0.004(2) 0.002(2)
C7 0.031(2) 0.042(2) 0.034(2) 0.0085(18) 0.0103(19) 0.0097(18)
C8 0.029(2) 0.025(2) 0.060(3) 0.007(2) 0.011(2) 0.0049(17)
C9 0.035(2) 0.037(2) 0.029(2) 0.0058(17) 0.0035(18) -0.0030(18)
C10 0.039(3) 0.052(3) 0.038(3) 0.012(2) 0.010(2) -0.007(2)
C11 0.046(3) 0.047(3) 0.042(3) 0.013(2) 0.007(2) -0.017(2)
C12 0.036(2) 0.029(2) 0.052(3) 0.0070(19) 0.000(2) 0.0023(18)
C13 0.021(2) 0.045(3) 0.044(3) 0.016(2) 0.0093(19) -0.0040(18)
C14 0.020(2) 0.038(2) 0.048(3) 0.0096(19) 0.0031(19) 0.0003(17)
C15 0.030(2) 0.051(3) 0.041(3) -0.006(2) -0.002(2) -0.007(2)
C16 0.035(2) 0.047(3) 0.028(2) 0.0030(19) 0.0014(19) -0.009(2)
C17 0.085(4) 0.022(2) 0.033(2) 0.0030(17) 0.015(2) 0.012(2)
C18 0.048(3) 0.062(3) 0.031(2) -0.008(2) 0.011(2) -0.033(2)
C19 0.047(3) 0.041(3) 0.041(3) -0.008(2) 0.027(2) -0.008(2)
C20 0.032(2) 0.034(2) 0.034(2) 0.0079(17) 0.0111(18) -0.0085(17)
C21 0.020(2) 0.041(3) 0.070(3) 0.016(2) 0.004(2) 0.0006(18)
C22 0.024(2) 0.042(3) 0.074(3) 0.011(2) 0.019(2) 0.0039(19)
C23 0.042(3) 0.057(3) 0.044(3) -0.014(2) -0.013(2) 0.006(2)
C24 0.030(2) 0.040(2) 0.036(2) 0.0142(18) 0.0064(19) 0.0014(18)
C25 0.036(2) 0.025(2) 0.028(2) -0.0043(16) 0.0072(18) -0.0023(17)
C26 0.053(3) 0.031(2) 0.022(2) 0.0022(16) 0.0047(19) -0.0036(19)
C27 0.028(2) 0.036(2) 0.035(2) -0.0050(18) -0.0017(18) -0.0057(18)
C28 0.038(3) 0.037(3) 0.109(5) 0.003(3) 0.030(3) 0.009(2)
C29 0.041(3) 0.081(4) 0.064(4) 0.025(3) 0.029(3) 0.013(3)
C30 0.031(3) 0.121(5) 0.061(4) -0.034(3) 0.011(3) -0.025(3)

loop_
_atom_type_symbol
_atom_type_description
_atom_type_scat_dispersion_real
_atom_type_scat_dispersion_imag
_atom_type_scat_source
C C 0.0033 0.0016 'International Tables Vol C Tables 4.2.6.8 and 6.1.1.4'
H H 0.0000 0.0000 'International Tables Vol C Tables 4.2.6.8 and 6.1.1.4'
O O 0.0106 0.0060 'International Tables Vol C Tables 4.2.6.8 and 6.1.1.4'
Si Si 0.0817 0.0704 'International Tables Vol C Tables 4.2.6.8 and 6.1.1.4'
Sm Sm -0.1638 3.4418 'International Tables Vol C Tables 4.2.6.8 and 6.1.1.4'

loop_
_geom_angle_atom_site_label_1
_geom_angle_atom_site_label_2
_geom_angle_atom_site_label_3
_geom_angle
O2 Sm1 O4 146.69(9)
O2 Sm1 O1 74.90(9)
O4 Sm1 O1 77.88(8)
O2 Sm1 O3 82.64(9)
O4 Sm1 O3 80.04(8)
O1 Sm1 O3 93.13(9)
O2 Sm1 Si3 95.53(7)
O4 Sm1 Si3 113.98(6)
O1 Sm1 Si3 166.84(6)
O3 Sm1 Si3 94.57(6)
O2 Sm1 Si1 106.40(7)
O4 Sm1 Si1 96.47(6)
O1 Sm1 Si1 99.07(7)
O3 Sm1 Si1 166.34(6)
Si3 Sm1 Si1 74.66(3)
Si5 Si1 Si4 101.29(5)
Si5 Si1 Si2 108.49(6)
Si4 Si1 Si2 105.80(5)
Si5 Si1 Sm1 132.64(5)
Si4 Si1 Sm1 116.95(5)
Si2 Si1 Sm1 87.80(4)
C18 Si2 C17 102.6(2)
C18 Si2 Si3 107.15(15)
C17 Si2 Si3 114.32(14)
C18 Si2 Si1 111.86(15)
C17 Si2 Si1 112.61(15)
Si3 Si2 Si1 108.16(5)
Si6 Si3 Si7 103.12(6)
Si6 Si3 Si2 105.58(5)
Si7 Si3 Si2 105.31(6)
Si6 Si3 Sm1 142.36(5)
Si7 Si3 Sm1 106.79(4)
Si2 Si3 Sm1 88.08(4)
C21 Si4 C19 105.5(2)
C21 Si4 C20 104.31(19)
C19 Si4 C20 104.89(19)
C21 Si4 Si1 110.07(15)
C19 Si4 Si1 111.44(14)
C20 Si4 Si1 119.53(14)
C23 Si5 C24 106.3(2)
C23 Si5 C22 104.2(2)
C24 Si5 C22 105.19(19)
C23 Si5 Si1 108.60(16)
C24 Si5 Si1 116.53(14)
C22 Si5 Si1 115.00(16)
C26 Si6 C25 106.08(18)
C26 Si6 C27 103.8(2)
C25 Si6 C27 107.07(18)
C26 Si6 Si3 111.20(14)
C25 Si6 Si3 115.45(13)
C27 Si6 Si3 112.41(13)
C30 Si7 C28 106.0(3)
C30 Si7 C29 105.0(3)
C28 Si7 C29 102.3(3)
C30 Si7 Si3 109.63(17)
C28 Si7 Si3 119.29(16)
C29 Si7 Si3 113.45(16)
C1 O1 C4 108.9(3)
C1 O1 Sm1 116.7(2)
C4 O1 Sm1 129.8(2)
C8 O2 C5 109.1(3)
C8 O2 Sm1 122.8(2)
C5 O2 Sm1 121.0(2)
C12 O3 C9 105.1(3)
C12 O3 Sm1 133.6(2)
C9 O3 Sm1 121.2(2)
C13 O4 C16 108.8(3)
C13 O4 Sm1 130.4(2)
C16 O4 Sm1 120.4(2)
O1 C1 C2 103.8(3)
C1 C2 C3 102.1(3)
C4 C3 C2 104.1(3)
O1 C4 C3 106.3(3)
O2 C5 C6 104.8(3)
C5 C6 C7 101.8(3)
C8 C7 C6 102.7(3)
O2 C8 C7 106.0(3)
O3 C9 C10 103.9(3)
C9 C10 C11 103.4(4)
C12 C11 C10 104.7(3)
O3 C12 C11 106.2(3)
O4 C13 C14 105.8(3)
C15 C14 C13 102.1(3)
C16 C15 C14 102.8(3)
O4 C16 C15 105.9(3)

loop_
_geom_bond_atom_site_label_1
_geom_bond_atom_site_label_2
_geom_bond_distance
Sm1 O2 2.561(3)
Sm1 O4 2.567(3)
Sm1 O1 2.587(3)
Sm1 O3 2.627(2)
Sm1 Si3 3.1746(11)
Sm1 Si1 3.1813(11)
Si1 Si5 2.3382(16)
Si1 Si4 2.3397(15)
Si1 Si2 2.3833(14)
Si2 C18 1.894(4)
Si2 C17 1.904(4)
Si2 Si3 2.3759(14)
Si3 Si6 2.3294(15)
Si3 Si7 2.3360(15)
Si4 C21 1.889(4)
Si4 C19 1.890(4)
Si4 C20 1.893(4)
Si5 C23 1.882(4)
Si5 C24 1.886(4)
Si5 C22 1.886(4)
Si6 C26 1.884(4)
Si6 C25 1.891(4)
Si6 C27 1.898(4)
Si7 C30 1.875(5)
Si7 C28 1.875(5)
Si7 C29 1.886(5)
O1 C1 1.448(5)
O1 C4 1.452(4)
O2 C8 1.452(4)
O2 C5 1.455(5)
O3 C12 1.439(5)
O3 C9 1.444(5)
O4 C13 1.445(4)
O4 C16 1.454(5)
C1 C2 1.513(6)
C2 C3 1.524(5)
C3 C4 1.520(6)
C5 C6 1.509(6)
C6 C7 1.519(6)
C7 C8 1.517(6)
C9 C10 1.513(6)
C10 C11 1.525(6)
C11 C12 1.521(6)
C13 C14 1.511(6)
C14 C15 1.506(6)
C15 C16 1.502(6)

loop_
_geom_torsion_atom_site_label_1
_geom_torsion_atom_site_label_2
_geom_torsion_atom_site_label_3
_geom_torsion_atom_site_label_4
_geom_torsion
O2 Sm1 Si1 Si5 -162.71(8)
O4 Sm1 Si1 Si5 -7.19(9)
O1 Sm1 Si1 Si5 -85.90(9)
O3 Sm1 Si1 Si5 67.1(3)
Si3 Sm1 Si1 Si5 105.95(7)
O2 Sm1 Si1 Si4 -22.66(8)
O4 Sm1 Si1 Si4 132.86(7)
O1 Sm1 Si1 Si4 54.16(8)
O3 Sm1 Si1 Si4 -152.9(3)
Si3 Sm1 Si1 Si4 -114.00(5)
O2 Sm1 Si1 Si2 83.96(8)
O4 Sm1 Si1 Si2 -120.52(7)
O1 Sm1 Si1 Si2 160.78(7)
O3 Sm1 Si1 Si2 -46.2(3)
Si3 Sm1 Si1 Si2 -7.38(4)
Si5 Si1 Si2 C18 117.66(18)
Si4 Si1 Si2 C18 9.66(18)
Sm1 Si1 Si2 C18 -107.75(17)
Si5 Si1 Si2 C17 2.76(18)
Si4 Si1 Si2 C17 -105.24(17)
Sm1 Si1 Si2 C17 137.34(17)
Si5 Si1 Si2 Si3 -124.56(6)
Si4 Si1 Si2 Si3 127.44(6)
Sm1 Si1 Si2 Si3 10.03(5)
C18 Si2 Si3 Si6 -33.69(18)
C17 Si2 Si3 Si6 79.23(18)
Si1 Si2 Si3 Si6 -154.45(5)
C18 Si2 Si3 Si7 -142.40(17)
C17 Si2 Si3 Si7 -29.48(18)
Si1 Si2 Si3 Si7 96.84(6)
C18 Si2 Si3 Sm1 110.71(17)
C17 Si2 Si3 Sm1 -136.37(18)
Si1 Si2 Si3 Sm1 -10.05(5)
O2 Sm1 Si3 Si6 15.23(10)
O4 Sm1 Si3 Si6 -148.91(9)
O1 Sm1 Si3 Si6 57.8(3)
O3 Sm1 Si3 Si6 -67.80(10)
Si1 Sm1 Si3 Si6 120.76(8)
O2 Sm1 Si3 Si7 156.45(7)
O4 Sm1 Si3 Si7 -7.69(8)
O1 Sm1 Si3 Si7 -160.9(3)
O3 Sm1 Si3 Si7 73.43(8)
Si1 Sm1 Si3 Si7 -98.02(5)
O2 Sm1 Si3 Si2 -98.13(7)
O4 Sm1 Si3 Si2 97.73(7)
O1 Sm1 Si3 Si2 -55.5(3)
O3 Sm1 Si3 Si2 178.85(7)
Si1 Sm1 Si3 Si2 7.40(4)
Si5 Si1 Si4 C21 174.03(16)
Si2 Si1 Si4 C21 -72.86(17)
Sm1 Si1 Si4 C21 22.82(17)
Si5 Si1 Si4 C19 57.33(17)
Si2 Si1 Si4 C19 170.44(16)
Sm1 Si1 Si4 C19 -93.88(16)
Si5 Si1 Si4 C20 -65.34(16)
Si2 Si1 Si4 C20 47.77(16)
Sm1 Si1 Si4 C20 143.45(15)
Si4 Si1 Si5 C23 -73.15(19)
Si2 Si1 Si5 C23 175.78(18)
Sm1 Si1 Si5 C23 71.14(19)
Si4 Si1 Si5 C24 46.81(16)
Si2 Si1 Si5 C24 -64.26(17)
Sm1 Si1 Si5 C24 -168.90(15)
Si4 Si1 Si5 C22 170.58(17)
Si2 Si1 Si5 C22 59.52(18)
Sm1 Si1 Si5 C22 -45.12(18)
Si7 Si3 Si6 C26 -57.60(16)
Si2 Si3 Si6 C26 -167.87(15)
Sm1 Si3 Si6 C26 84.40(17)
Si7 Si3 Si6 C25 63.31(15)
Si2 Si3 Si6 C25 -46.96(15)
Sm1 Si3 Si6 C25 -154.69(15)
Si7 Si3 Si6 C27 -173.47(15)
Si2 Si3 Si6 C27 76.26(15)
Sm1 Si3 Si6 C27 -31.47(17)
Si6 Si3 Si7 C30 -175.3(2)
Si2 Si3 Si7 C30 -64.8(2)
Sm1 Si3 Si7 C30 27.8(2)
Si6 Si3 Si7 C28 -52.9(2)
Si2 Si3 Si7 C28 57.6(2)
Sm1 Si3 Si7 C28 150.2(2)
Si6 Si3 Si7 C29 67.7(2)
Si2 Si3 Si7 C29 178.1(2)
Sm1 Si3 Si7 C29 -89.2(2)
O2 Sm1 O1 C1 71.6(3)
O4 Sm1 O1 C1 -127.8(3)
O3 Sm1 O1 C1 153.1(3)
Si3 Sm1 O1 C1 27.3(5)
Si1 Sm1 O1 C1 -33.1(3)
O2 Sm1 O1 C4 -135.5(3)
O4 Sm1 O1 C4 25.1(3)
O3 Sm1 O1 C4 -54.0(3)
Si3 Sm1 O1 C4 -179.7(3)
Si1 Sm1 O1 C4 119.9(3)
O4 Sm1 O2 C8 20.6(4)
O1 Sm1 O2 C8 56.8(3)
O3 Sm1 O2 C8 -38.5(3)
Si3 Sm1 O2 C8 -132.4(3)
Si1 Sm1 O2 C8 152.0(3)
O4 Sm1 O2 C5 167.9(2)
O1 Sm1 O2 C5 -155.9(3)
O3 Sm1 O2 C5 108.9(3)
Si3 Sm1 O2 C5 15.0(3)
Si1 Sm1 O2 C5 -60.6(3)
O2 Sm1 O3 C12 93.2(3)
O4 Sm1 O3 C12 -58.2(3)
O1 Sm1 O3 C12 18.9(3)
Si3 Sm1 O3 C12 -171.8(3)
Si1 Sm1 O3 C12 -134.4(3)
O2 Sm1 O3 C9 -91.1(3)
O4 Sm1 O3 C9 117.5(3)
O1 Sm1 O3 C9 -165.4(3)
Si3 Sm1 O3 C9 3.9(3)
Si1 Sm1 O3 C9 41.3(4)
O2 Sm1 O4 C13 -74.1(3)
O1 Sm1 O4 C13 -109.8(3)
O3 Sm1 O4 C13 -14.4(3)
Si3 Sm1 O4 C13 76.2(3)
Si1 Sm1 O4 C13 152.3(3)
O2 Sm1 O4 C16 114.4(3)
O1 Sm1 O4 C16 78.7(3)
O3 Sm1 O4 C16 174.1(3)
Si3 Sm1 O4 C16 -95.3(3)
Si1 Sm1 O4 C16 -19.2(3)
C4 O1 C1 C2 -30.3(4)
Sm1 O1 C1 C2 128.0(3)
O1 C1 C2 C3 38.5(4)
C1 C2 C3 C4 -32.5(4)
C1 O1 C4 C3 9.4(4)
Sm1 O1 C4 C3 -145.2(3)
C2 C3 C4 O1 15.1(4)
C8 O2 C5 C6 20.5(4)
Sm1 O2 C5 C6 -130.8(3)
O2 C5 C6 C7 -36.3(4)
C5 C6 C7 C8 38.0(4)
C5 O2 C8 C7 3.9(4)
Sm1 O2 C8 C7 154.6(2)
C6 C7 C8 O2 -26.5(4)
C12 O3 C9 C10 42.1(4)
Sm1 O3 C9 C10 -134.6(3)
O3 C9 C10 C11 -33.9(4)
C9 C10 C11 C12 13.6(5)
C9 O3 C12 C11 -33.2(4)
Sm1 O3 C12 C11 142.9(3)
C10 C11 C12 O3 11.2(5)
C16 O4 C13 C14 13.9(4)
Sm1 O4 C13 C14 -158.3(2)
O4 C13 C14 C15 -32.3(4)
C13 C14 C15 C16 37.8(4)
C13 O4 C16 C15 10.3(5)
Sm1 O4 C16 C15 -176.5(3)
C14 C15 C16 O4 -30.3(5)

loop_
_platon_squeeze_void_nr
_platon_squeeze_void_average_x
_platon_squeeze_void_average_y
_platon_squeeze_void_average_z
_platon_squeeze_void_volume
_platon_squeeze_void_count_electrons
_platon_squeeze_void_content
1 0.000 0.000 0.000 35 1 ' '
2 0.000 0.500 0.500 35 1 ' '
3 0.207 0.231 0.522 15 0 ' '
4 0.207 0.269 0.022 15 0 ' '
5 0.251 0.040 0.541 26 0 ' '
6 0.251 0.460 0.041 26 0 ' '
7 0.282 0.207 0.754 43 1 ' '
8 0.282 0.293 0.254 43 1 ' '
9 0.386 0.209 0.972 16 0 ' '
10 0.386 0.291 0.472 16 0 ' '
11 0.450 0.518 0.472 7 0 ' '
12 0.450 0.981 0.972 7 0 ' '
13 0.557 0.021 0.032 7 0 ' '
14 0.557 0.479 0.532 6 0 ' '
15 0.718 0.707 0.746 43 1 ' '
16 0.718 0.793 0.246 43 1 ' '
17 0.621 0.712 0.526 17 0 ' '
18 0.621 0.788 0.026 17 0 ' '
19 0.749 0.540 0.959 26 0 ' '
20 0.749 0.960 0.459 26 0 ' '
21 0.802 0.729 0.977 14 0 ' '
22 0.802 0.771 0.477 14 0 ' '
